data_4068797
loop_
_publ_author_name
'O&#x2019;Connor, Abby R.'
'Urbin, Stephanie A.'
'Moorhouse, Rebecca A.'
'White, Peter S.'
'Brookhart, Maurice'

_publ_section_title
;
 Synthesis and Reactivity of Cationic (Allyl)(arene)nickel(II) and
 (Allyl)(arene)palladium(II) Complexes
;
_journal_issue 8
_journal_name_full Organometallics
_journal_page_first 2372
_journal_paper_doi 10.1021/om801103p
_journal_volume 28
_journal_year 2009
_chemical_formula_moiety 'C32 H12 B F24, C16 H25 Ni'
_chemical_formula_sum 'C48 H37 B F24 Ni'
_chemical_formula_weight 1139.30
_chemical_name_systematic
;

 ?

;
_space_group_IT_number 14
_symmetry_cell_setting monoclinic
_symmetry_space_group_name_Hall '-P 2ybc'
_symmetry_space_group_name_H-M 'P 1 21/c 1'
_atom_sites_solution_hydrogens difmap
_atom_sites_solution_primary direct
_atom_sites_solution_secondary difmap
_audit_creation_method SHELXL-97
_cell_angle_alpha 90.00
_cell_angle_beta 104.801(4)
_cell_angle_gamma 90.00
_cell_formula_units_Z 4
_cell_length_a 12.4231(10)
_cell_length_b 19.4054(16)
_cell_length_c 20.6838(17)
_cell_measurement_reflns_used 9855
_cell_measurement_temperature 100(2)
_cell_measurement_theta_max 69.18
_cell_measurement_theta_min 3.17
_cell_volume 4820.9(7)
_computing_cell_refinement 'Bruker APEX2'
_computing_data_collection 'Bruker APEX2'
_computing_data_reduction 'Bruker SAINT'
_computing_molecular_graphics 'Bruker SHELXTL'
_computing_publication_material 'Bruker SHELXTL'
_computing_structure_refinement 'SHELXL-97 (Sheldrick, 1997)'
_computing_structure_solution 'SHELXS-97 (Sheldrick, 1990)'
_diffrn_ambient_temperature 100(2)
_diffrn_measured_fraction_theta_full 0.983
_diffrn_measured_fraction_theta_max 0.969
_diffrn_measurement_device_type 'Bruker-AXS SMART APEX-II CCD area detector'
_diffrn_measurement_method 'phi and omega scans'
_diffrn_radiation_monochromator graphite
_diffrn_radiation_source 'fine-focus sealed tube'
_diffrn_radiation_type CuK\a
_diffrn_radiation_wavelength 1.54178
_diffrn_reflns_av_R_equivalents 0.0239
_diffrn_reflns_av_sigmaI/netI 0.0197
_diffrn_reflns_limit_h_max 15
_diffrn_reflns_limit_h_min -14
_diffrn_reflns_limit_k_max 23
_diffrn_reflns_limit_k_min -22
_diffrn_reflns_limit_l_max 24
_diffrn_reflns_limit_l_min -24
_diffrn_reflns_number 34611
_diffrn_reflns_theta_full 67.00
_diffrn_reflns_theta_max 69.60
_diffrn_reflns_theta_min 3.17
_exptl_absorpt_coefficient_mu 1.750
_exptl_absorpt_correction_T_max 0.9176
_exptl_absorpt_correction_T_min 0.6218
_exptl_absorpt_correction_type numerical
_exptl_absorpt_process_details 'APEX2 Numerical then SADABS'
_exptl_crystal_colour brown
_exptl_crystal_density_diffrn 1.570
_exptl_crystal_density_method 'not measured'
_exptl_crystal_description plate
_exptl_crystal_F_000 2296
_exptl_crystal_size_max 0.30
_exptl_crystal_size_mid 0.30
_exptl_crystal_size_min 0.05
_refine_diff_density_max 0.548
_refine_diff_density_min -0.428
_refine_diff_density_rms 0.050
_refine_ls_extinction_method none
_refine_ls_goodness_of_fit_ref 1.046
_refine_ls_hydrogen_treatment refall
_refine_ls_matrix_type full
_refine_ls_number_parameters 843
_refine_ls_number_reflns 8776
_refine_ls_number_restraints 33
_refine_ls_restrained_S_all 1.067
_refine_ls_R_factor_all 0.0418
_refine_ls_R_factor_gt 0.0377
_refine_ls_shift/su_max 0.003
_refine_ls_shift/su_mean 0.000
_refine_ls_structure_factor_coef Fsqd
_refine_ls_weighting_details 'calc w=1/[\s^2^(Fo^2^)+(0.0438P)^2^+3.9304P] where P=(Fo^2^+2Fc^2^)/3'
_refine_ls_weighting_scheme calc
_refine_ls_wR_factor_gt 0.0923
_refine_ls_wR_factor_ref 0.0949
_reflns_number_gt 7950
_reflns_number_total 8776
_reflns_threshold_expression >2sigma(I)
_cod_data_source_file om801103p_si_002.cif
_cod_data_source_block c07326
_cod_depositor_comments
;
The following automatic conversions were performed:

'_symmetry_cell_setting' value 'Monoclinic' changed to 'monoclinic'
according to /home/saulius/struct/CIF-dictionaries/cif_core.dic
dictionary named 'cif_core.dic' version 2.4.2 from 2011-04-26.

Automatic conversion script
Id: cif_fix_values 1715 2011-07-08 13:25:40Z adriana 
;
_cod_original_sg_symbol_H-M P2(1)/c
_cod_database_code 4068797

loop_
_symmetry_equiv_pos_as_xyz
'x, y, z'
'-x, y+1/2, -z+1/2'
'-x, -y, -z'
'x, -y-1/2, z-1/2'

loop_
_atom_site_label
_atom_site_type_symbol
_atom_site_fract_x
_atom_site_fract_y
_atom_site_fract_z
_atom_site_U_iso_or_equiv
_atom_site_adp_type
_atom_site_occupancy
_atom_site_symmetry_multiplicity
_atom_site_calc_flag
_atom_site_refinement_flags
_atom_site_disorder_assembly
_atom_site_disorder_group
Ni1 Ni -0.00348(2) 0.379178(16) 0.232487(15) 0.01977(9) Uani 1 1 d . . .
C1 C -0.0758(2) 0.29269(15) 0.25326(14) 0.0462(7) Uani 1 1 d . . .
C2 C -0.11651(16) 0.31186(11) 0.18595(11) 0.0288(4) Uani 1 1 d . . .
C3 C -0.16215(18) 0.37835(14) 0.17772(16) 0.0431(6) Uani 1 1 d . . .
C4 C -0.0948(3) 0.2716(2) 0.12878(19) 0.0637(10) Uani 1 1 d . . .
C5 C 0.17065(14) 0.36462(9) 0.27611(9) 0.0199(4) Uani 1 1 d . . .
C6 C 0.16451(15) 0.38988(10) 0.21048(10) 0.0224(4) Uani 1 1 d . . .
C7 C 0.09595(15) 0.44739(10) 0.18661(9) 0.0231(4) Uani 1 1 d . . .
C8 C 0.04349(15) 0.48406(10) 0.23055(10) 0.0234(4) Uani 1 1 d . . .
C9 C 0.06460(15) 0.46524(10) 0.29887(10) 0.0217(4) Uani 1 1 d . . .
C10 C 0.12352(14) 0.40356(10) 0.32103(9) 0.0190(4) Uani 1 1 d . . .
C11 C 0.23171(19) 0.29794(12) 0.29910(13) 0.0322(5) Uani 1 1 d . . .
C12 C 0.2254(2) 0.35325(15) 0.16556(13) 0.0376(5) Uani 1 1 d . . .
C13 C 0.0785(2) 0.47203(16) 0.11521(12) 0.0391(6) Uani 1 1 d . . .
C14 C -0.0325(2) 0.54470(13) 0.20420(14) 0.0389(6) Uani 1 1 d . . .
C15 C 0.0200(2) 0.50841(13) 0.34713(14) 0.0383(5) Uani 1 1 d . . .
C16 C 0.13599(19) 0.38042(13) 0.39238(11) 0.0297(5) Uani 1 1 d . . .
B20 B 0.49122(16) 0.25077(10) 0.01946(10) 0.0159(4) Uani 1 1 d . . .
C21 C 0.55560(14) 0.25450(9) 0.09961(9) 0.0167(3) Uani 1 1 d . . .
C22 C 0.53362(15) 0.31000(10) 0.13822(9) 0.0187(4) Uani 1 1 d . . .
C23 C 0.57520(15) 0.31196(10) 0.20749(9) 0.0205(4) Uani 1 1 d . . .
C24 C 0.63979(16) 0.25800(10) 0.24163(10) 0.0226(4) Uani 1 1 d . . .
C25 C 0.66311(15) 0.20315(10) 0.20480(9) 0.0213(4) Uani 1 1 d . . .
C26 C 0.62178(14) 0.20151(9) 0.13497(9) 0.0179(4) Uani 1 1 d . . .
C27 C 0.55045(18) 0.37143(11) 0.24775(10) 0.0276(4) Uani 1 1 d . . .
C28 C 0.72947(18) 0.14322(11) 0.24012(10) 0.0303(4) Uani 1 1 d . . .
C31 C 0.35816(14) 0.24373(9) 0.01892(8) 0.0154(3) Uani 1 1 d . . .
C32 C 0.27321(15) 0.28888(9) -0.01300(9) 0.0166(3) Uani 1 1 d . . .
C33 C 0.16255(15) 0.28004(9) -0.00939(9) 0.0173(4) Uani 1 1 d . . .
C34 C 0.13293(15) 0.22612(9) 0.02650(9) 0.0175(4) Uani 1 1 d . . .
C35 C 0.21676(14) 0.18120(9) 0.05973(9) 0.0168(3) Uani 1 1 d . . .
C36 C 0.32629(14) 0.18989(9) 0.05610(9) 0.0163(3) Uani 1 1 d . . .
C37 C 0.07415(15) 0.32809(10) -0.04760(10) 0.0228(4) Uani 1 1 d . . .
C38 C 0.18418(15) 0.12334(10) 0.09900(9) 0.0212(4) Uani 1 1 d . . .
C41 C 0.51340(14) 0.31895(9) -0.02267(9) 0.0166(3) Uani 1 1 d . . .
C42 C 0.58657(15) 0.37299(9) 0.00332(9) 0.0178(4) Uani 1 1 d . . .
C43 C 0.60242(15) 0.42879(9) -0.03619(9) 0.0199(4) Uani 1 1 d . . .
C44 C 0.54536(16) 0.43338(10) -0.10325(10) 0.0213(4) Uani 1 1 d . . .
C45 C 0.47250(15) 0.38009(10) -0.13038(9) 0.0203(4) Uani 1 1 d . . .
C46 C 0.45893(15) 0.32398(10) -0.09112(9) 0.0187(4) Uani 1 1 d . . .
C47 C 0.68537(16) 0.48365(10) -0.00512(10) 0.0247(4) Uani 1 1 d . . .
C48 C 0.40473(17) 0.38321(10) -0.20189(10) 0.0259(4) Uani 1 1 d . . .
C51 C 0.53411(14) 0.18382(9) -0.01583(8) 0.0159(3) Uani 1 1 d . . .
C52 C 0.46829(15) 0.12747(9) -0.04377(9) 0.0165(3) Uani 1 1 d . . .
C53 C 0.51177(15) 0.07187(9) -0.07234(9) 0.0173(3) Uani 1 1 d . . .
C54 C 0.62284(15) 0.06990(10) -0.07342(9) 0.0195(4) Uani 1 1 d . . .
C55 C 0.68967(15) 0.12600(10) -0.04645(9) 0.0210(4) Uani 1 1 d . A .
C56 C 0.64620(15) 0.18172(10) -0.01908(9) 0.0193(4) Uani 1 1 d . . .
C57 C 0.43422(15) 0.01546(9) -0.10565(9) 0.0203(4) Uani 1 1 d . . .
C58 C 0.81037(18) 0.12730(12) -0.04746(12) 0.0322(5) Uani 1 1 d . . .
F21 F 0.48301(12) 0.41874(7) 0.21078(6) 0.0400(3) Uani 1 1 d . . .
F22 F 0.50058(11) 0.35044(7) 0.29500(6) 0.0367(3) Uani 1 1 d . . .
F23 F 0.64411(11) 0.40469(7) 0.28034(7) 0.0395(3) Uani 1 1 d . . .
F24 F 0.66516(13) 0.09367(7) 0.25548(8) 0.0541(4) Uani 1 1 d . . .
F25 F 0.79984(12) 0.16114(7) 0.29851(7) 0.0436(3) Uani 1 1 d . . .
F26 F 0.78979(16) 0.11303(10) 0.20371(8) 0.0701(6) Uani 1 1 d . . .
F31 F 0.10789(10) 0.39351(6) -0.04450(7) 0.0364(3) Uani 1 1 d . . .
F32 F 0.04203(13) 0.31207(7) -0.11258(7) 0.0468(4) Uani 1 1 d . . .
F33 F -0.01851(11) 0.32746(8) -0.02562(9) 0.0554(4) Uani 1 1 d . . .
F34 F 0.10946(11) 0.08111(7) 0.05957(6) 0.0372(3) Uani 1 1 d . . .
F35 F 0.13536(12) 0.14665(7) 0.14616(7) 0.0383(3) Uani 1 1 d . . .
F36 F 0.26958(9) 0.08409(6) 0.13086(6) 0.0302(3) Uani 1 1 d . . .
F41 F 0.67649(11) 0.50317(7) 0.05548(6) 0.0382(3) Uani 1 1 d . . .
F42 F 0.79135(10) 0.46193(7) 0.00417(7) 0.0384(3) Uani 1 1 d . . .
F43 F 0.67605(12) 0.54084(6) -0.04264(7) 0.0418(3) Uani 1 1 d . . .
F44 F 0.42813(14) 0.43691(8) -0.23514(7) 0.0549(5) Uani 1 1 d . . .
F45 F 0.29473(11) 0.38497(9) -0.20576(7) 0.0511(4) Uani 1 1 d . . .
F46 F 0.41732(12) 0.32686(7) -0.23683(6) 0.0430(3) Uani 1 1 d . . .
F51 F 0.35910(11) -0.00185(6) -0.07143(6) 0.0350(3) Uani 1 1 d . . .
F52 F 0.37341(10) 0.03404(6) -0.16678(6) 0.0322(3) Uani 1 1 d . . .
F53 F 0.48772(10) -0.04262(6) -0.11348(7) 0.0367(3) Uani 1 1 d . . .
F54 F 0.8467(2) 0.07072(16) -0.0673(2) 0.0853(14) Uani 0.822(5) 1 d PDU A 1
F55 F 0.8773(2) 0.14384(19) 0.01201(12) 0.0578(8) Uani 0.822(5) 1 d PDU A 1
F56 F 0.83072(17) 0.17672(18) -0.08882(15) 0.0717(10) Uani 0.822(5) 1 d PDU A 1
F57 F 0.8699(11) 0.1720(6) -0.0113(7) 0.062(3) Uani 0.178(5) 1 d PDU A 2
F58 F 0.8583(10) 0.0631(6) -0.0227(8) 0.082(4) Uani 0.178(5) 1 d PDU A 2
F59 F 0.8254(8) 0.1282(9) -0.1074(4) 0.069(3) Uani 0.178(5) 1 d PDU A 2
H11A H 0.228(2) 0.2667(15) 0.2637(15) 0.048(8) Uiso 1 1 d . . .
H11B H 0.309(3) 0.3041(15) 0.3210(15) 0.050(8) Uiso 1 1 d . . .
H11C H 0.201(2) 0.2743(15) 0.3307(15) 0.048(8) Uiso 1 1 d . . .
H16A H 0.174(3) 0.4148(16) 0.4224(15) 0.053(8) Uiso 1 1 d . . .
H16B H 0.067(3) 0.3781(15) 0.4040(14) 0.048(8) Uiso 1 1 d . . .
H42 H 0.6259(18) 0.3720(11) 0.0489(11) 0.018(5) Uiso 1 1 d . . .
H44 H 0.5550(18) 0.4699(12) -0.1306(11) 0.023(5) Uiso 1 1 d . . .
H46 H 0.4133(18) 0.2893(12) -0.1110(11) 0.020(5) Uiso 1 1 d . . .
H22 H 0.488(2) 0.3482(13) 0.1169(12) 0.028(6) Uiso 1 1 d . . .
H24 H 0.6660(19) 0.2608(12) 0.2874(12) 0.026(6) Uiso 1 1 d . . .
H26 H 0.6398(17) 0.1628(11) 0.1116(10) 0.015(5) Uiso 1 1 d . . .
H32 H 0.2902(17) 0.3278(11) -0.0382(10) 0.015(5) Uiso 1 1 d . . .
H34 H 0.0602(19) 0.2190(11) 0.0283(11) 0.020(5) Uiso 1 1 d . . .
H36 H 0.3800(17) 0.1577(11) 0.0801(10) 0.016(5) Uiso 1 1 d . . .
H16C H 0.174(2) 0.3371(16) 0.4024(15) 0.051(8) Uiso 1 1 d . . .
H15A H -0.056(3) 0.498(2) 0.3423(19) 0.086(12) Uiso 1 1 d . . .
H15B H 0.028(3) 0.5558(18) 0.3406(16) 0.062(9) Uiso 1 1 d . . .
H14A H -0.080(3) 0.5368(17) 0.1597(18) 0.066(10) Uiso 1 1 d . . .
H14B H 0.012(3) 0.5837(19) 0.2029(18) 0.076(11) Uiso 1 1 d . . .
H3B H -0.199(3) 0.3952(18) 0.2089(18) 0.072(11) Uiso 1 1 d . . .
H3A H -0.179(3) 0.4039(18) 0.1362(18) 0.070(10) Uiso 1 1 d . . .
H12A H 0.288(3) 0.3269(16) 0.1912(16) 0.058(9) Uiso 1 1 d . . .
H12B H 0.180(3) 0.3208(19) 0.1361(18) 0.076(11) Uiso 1 1 d . . .
H13A H 0.116(3) 0.5151(19) 0.1158(17) 0.071(10) Uiso 1 1 d . . .
H13B H 0.106(3) 0.4411(18) 0.0913(17) 0.061(10) Uiso 1 1 d . . .
H13C H 0.000(3) 0.4818(18) 0.0931(18) 0.071(10) Uiso 1 1 d . . .
H14C H -0.085(3) 0.5517(17) 0.2330(17) 0.062(9) Uiso 1 1 d . . .
H15C H 0.058(3) 0.5017(19) 0.391(2) 0.079(12) Uiso 1 1 d . . .
H4A H -0.024(4) 0.244(2) 0.146(2) 0.090(13) Uiso 1 1 d . . .
H4B H -0.089(3) 0.305(2) 0.091(2) 0.084(12) Uiso 1 1 d . . .
H4C H -0.153(3) 0.2392(17) 0.1128(16) 0.061(9) Uiso 1 1 d . . .
H1A H -0.027(3) 0.252(2) 0.263(2) 0.089(13) Uiso 1 1 d . . .
H1B H -0.111(3) 0.3063(19) 0.2868(18) 0.075(11) Uiso 1 1 d . . .
H12C H 0.253(3) 0.385(2) 0.1372(19) 0.082(12) Uiso 1 1 d . . .
H52 H 0.3909(19) 0.1264(11) -0.0437(10) 0.018(5) Uiso 1 1 d . . .
H54 H 0.6515(17) 0.0326(11) -0.0926(11) 0.018(5) Uiso 1 1 d . . .
H56 H 0.6939(18) 0.2191(12) -0.0021(11) 0.021(5) Uiso 1 1 d . . .

loop_
_atom_site_aniso_label
_atom_site_aniso_U_11
_atom_site_aniso_U_22
_atom_site_aniso_U_33
_atom_site_aniso_U_23
_atom_site_aniso_U_13
_atom_site_aniso_U_12
Ni1 0.01627(16) 0.02325(18) 0.01910(17) 0.00190(12) 0.00325(12) -0.00167(12)
C1 0.0406(14) 0.0470(16) 0.0442(15) 0.0122(12) -0.0017(11) -0.0276(12)
C2 0.0192(9) 0.0372(12) 0.0295(11) -0.0058(9) 0.0051(8) -0.0117(8)
C3 0.0167(10) 0.0494(15) 0.0552(16) 0.0057(13) -0.0056(10) -0.0054(9)
C4 0.0490(17) 0.083(2) 0.067(2) -0.0453(19) 0.0286(15) -0.0354(17)
C5 0.0130(8) 0.0195(9) 0.0254(10) -0.0014(7) 0.0013(7) -0.0013(7)
C6 0.0168(9) 0.0291(10) 0.0223(10) -0.0052(8) 0.0067(7) -0.0050(7)
C7 0.0198(9) 0.0295(10) 0.0195(9) 0.0044(8) 0.0038(7) -0.0064(8)
C8 0.0202(9) 0.0202(9) 0.0294(10) 0.0071(8) 0.0054(7) -0.0007(7)
C9 0.0212(9) 0.0209(9) 0.0240(10) -0.0018(7) 0.0075(7) -0.0007(7)
C10 0.0165(8) 0.0219(9) 0.0176(9) 0.0000(7) 0.0023(7) -0.0031(7)
C11 0.0280(11) 0.0276(11) 0.0404(13) 0.0027(10) 0.0075(10) 0.0095(9)
C12 0.0330(12) 0.0510(15) 0.0327(12) -0.0129(11) 0.0156(10) 0.0002(11)
C13 0.0424(14) 0.0517(16) 0.0236(12) 0.0108(11) 0.0090(10) -0.0024(12)
C14 0.0353(12) 0.0312(13) 0.0493(15) 0.0177(11) 0.0090(11) 0.0099(10)
C15 0.0499(15) 0.0305(13) 0.0415(14) -0.0039(10) 0.0245(12) 0.0084(11)
C16 0.0310(11) 0.0379(13) 0.0200(10) 0.0066(9) 0.0064(8) 0.0031(9)
B20 0.0157(9) 0.0159(9) 0.0158(10) -0.0004(7) 0.0037(7) -0.0019(7)
C21 0.0143(8) 0.0181(9) 0.0181(9) -0.0007(7) 0.0048(7) -0.0056(6)
C22 0.0175(8) 0.0197(9) 0.0195(9) -0.0001(7) 0.0058(7) -0.0028(7)
C23 0.0223(9) 0.0206(9) 0.0199(9) -0.0034(7) 0.0076(7) -0.0057(7)
C24 0.0234(9) 0.0286(10) 0.0153(9) -0.0009(8) 0.0041(7) -0.0078(8)
C25 0.0203(9) 0.0229(10) 0.0197(9) 0.0025(7) 0.0033(7) -0.0036(7)
C26 0.0167(8) 0.0182(9) 0.0187(9) -0.0018(7) 0.0046(7) -0.0032(7)
C27 0.0336(11) 0.0283(11) 0.0221(10) -0.0063(8) 0.0095(8) -0.0052(8)
C28 0.0355(11) 0.0300(11) 0.0214(10) 0.0015(8) -0.0001(8) 0.0014(9)
C31 0.0175(8) 0.0150(8) 0.0135(8) -0.0036(6) 0.0034(6) -0.0023(6)
C32 0.0199(9) 0.0153(8) 0.0146(8) -0.0005(7) 0.0044(7) -0.0023(7)
C33 0.0197(9) 0.0164(9) 0.0151(8) -0.0023(7) 0.0029(7) 0.0013(7)
C34 0.0158(8) 0.0194(9) 0.0179(9) -0.0032(7) 0.0051(7) -0.0011(7)
C35 0.0195(8) 0.0158(9) 0.0155(8) -0.0017(7) 0.0055(7) -0.0020(7)
C36 0.0169(8) 0.0154(8) 0.0159(9) -0.0002(7) 0.0027(7) 0.0010(7)
C37 0.0200(9) 0.0217(10) 0.0250(10) 0.0022(8) 0.0028(7) 0.0001(7)
C38 0.0201(9) 0.0220(9) 0.0220(9) 0.0032(7) 0.0064(7) -0.0010(7)
C41 0.0151(8) 0.0169(9) 0.0190(9) -0.0003(7) 0.0064(7) 0.0005(6)
C42 0.0159(8) 0.0203(9) 0.0172(9) -0.0013(7) 0.0043(7) -0.0019(7)
C43 0.0192(9) 0.0184(9) 0.0224(9) -0.0013(7) 0.0058(7) -0.0032(7)
C44 0.0234(9) 0.0189(9) 0.0224(10) 0.0044(7) 0.0074(7) -0.0025(7)
C45 0.0204(9) 0.0224(9) 0.0180(9) 0.0008(7) 0.0051(7) -0.0007(7)
C46 0.0186(8) 0.0177(9) 0.0197(9) -0.0027(7) 0.0049(7) -0.0042(7)
C47 0.0254(9) 0.0225(10) 0.0251(10) 0.0024(8) 0.0047(8) -0.0070(8)
C48 0.0292(10) 0.0246(10) 0.0218(10) 0.0021(8) 0.0028(8) -0.0061(8)
C51 0.0177(8) 0.0178(9) 0.0116(8) 0.0020(7) 0.0026(6) -0.0007(7)
C52 0.0174(9) 0.0167(9) 0.0151(8) 0.0023(7) 0.0035(6) -0.0007(7)
C53 0.0219(9) 0.0163(9) 0.0127(8) 0.0028(7) 0.0028(7) -0.0011(7)
C54 0.0246(9) 0.0181(9) 0.0160(9) 0.0005(7) 0.0057(7) 0.0031(7)
C55 0.0196(9) 0.0239(10) 0.0198(9) -0.0006(7) 0.0054(7) -0.0006(7)
C56 0.0190(9) 0.0205(9) 0.0178(9) -0.0018(7) 0.0036(7) -0.0042(7)
C57 0.0240(9) 0.0165(9) 0.0197(9) 0.0004(7) 0.0043(7) 0.0003(7)
C58 0.0242(10) 0.0344(12) 0.0401(12) -0.0131(10) 0.0123(9) -0.0022(9)
F21 0.0586(9) 0.0282(7) 0.0329(7) -0.0083(5) 0.0112(6) 0.0103(6)
F22 0.0466(7) 0.0392(7) 0.0317(7) -0.0105(6) 0.0234(6) -0.0058(6)
F23 0.0442(7) 0.0395(7) 0.0364(7) -0.0215(6) 0.0135(6) -0.0166(6)
F24 0.0573(9) 0.0286(7) 0.0627(10) 0.0169(7) -0.0097(7) -0.0106(6)
F25 0.0475(8) 0.0344(7) 0.0336(7) 0.0050(6) -0.0173(6) -0.0008(6)
F26 0.0871(13) 0.0865(13) 0.0378(8) 0.0205(8) 0.0181(8) 0.0650(11)
F31 0.0354(7) 0.0173(6) 0.0482(8) 0.0047(5) -0.0047(6) 0.0038(5)
F32 0.0584(9) 0.0378(7) 0.0289(7) -0.0033(6) -0.0170(6) 0.0155(6)
F33 0.0292(7) 0.0625(10) 0.0816(11) 0.0404(9) 0.0273(7) 0.0241(7)
F34 0.0392(7) 0.0323(7) 0.0353(7) 0.0082(5) 0.0003(5) -0.0195(5)
F35 0.0522(8) 0.0332(7) 0.0410(7) 0.0106(6) 0.0330(6) 0.0052(6)
F36 0.0271(6) 0.0268(6) 0.0368(7) 0.0159(5) 0.0082(5) 0.0035(5)
F41 0.0481(8) 0.0363(7) 0.0320(7) -0.0140(5) 0.0137(6) -0.0203(6)
F42 0.0225(6) 0.0387(7) 0.0515(8) -0.0061(6) 0.0047(5) -0.0111(5)
F43 0.0508(8) 0.0252(7) 0.0403(7) 0.0103(6) -0.0049(6) -0.0191(6)
F44 0.0795(11) 0.0450(8) 0.0263(7) 0.0165(6) -0.0120(7) -0.0308(8)
F45 0.0278(7) 0.0887(12) 0.0307(7) 0.0018(7) -0.0035(5) 0.0084(7)
F46 0.0584(9) 0.0429(8) 0.0222(6) -0.0082(6) 0.0001(6) 0.0026(6)
F51 0.0410(7) 0.0315(7) 0.0366(7) -0.0057(5) 0.0174(6) -0.0181(5)
F52 0.0384(7) 0.0262(6) 0.0242(6) 0.0021(5) -0.0063(5) -0.0097(5)
F53 0.0332(7) 0.0169(6) 0.0560(8) -0.0108(5) 0.0042(6) 0.0016(5)
F54 0.0353(12) 0.0553(16) 0.179(4) -0.065(2) 0.053(2) -0.0109(12)
F55 0.0175(9) 0.101(2) 0.0516(13) -0.0142(13) 0.0025(9) -0.0029(13)
F56 0.0376(11) 0.095(2) 0.0953(19) 0.0365(16) 0.0401(11) -0.0020(12)
F57 0.023(4) 0.067(6) 0.097(6) -0.052(5) 0.018(5) -0.010(4)
F58 0.025(4) 0.070(6) 0.160(9) 0.027(7) 0.039(7) 0.023(4)
F59 0.038(4) 0.093(6) 0.091(5) -0.005(5) 0.046(4) -0.001(5)

loop_
_atom_type_symbol
_atom_type_description
_atom_type_scat_dispersion_real
_atom_type_scat_dispersion_imag
_atom_type_scat_source
C C 0.0181 0.0091 'International Tables Vol C Tables 4.2.6.8 and 6.1.1.4'
H H 0.0000 0.0000 'International Tables Vol C Tables 4.2.6.8 and 6.1.1.4'
B B 0.0090 0.0039 'International Tables Vol C Tables 4.2.6.8 and 6.1.1.4'
F F 0.0727 0.0534 'International Tables Vol C Tables 4.2.6.8 and 6.1.1.4'
Ni Ni -3.0029 0.5091 'International Tables Vol C Tables 4.2.6.8 and 6.1.1.4'

loop_
_geom_angle_atom_site_label_1
_geom_angle_atom_site_label_2
_geom_angle_atom_site_label_3
_geom_angle
C2 Ni1 C1 41.33(10)
C2 Ni1 C3 41.19(10)
C1 Ni1 C3 71.62(11)
C2 Ni1 C8 142.10(9)
C1 Ni1 C8 161.76(12)
C3 Ni1 C8 103.43(9)
C2 Ni1 C5 129.31(8)
C1 Ni1 C5 105.04(10)
C3 Ni1 C5 168.11(11)
C8 Ni1 C5 83.18(7)
C2 Ni1 C10 146.91(8)
C1 Ni1 C10 105.93(9)
C3 Ni1 C10 152.47(11)
C8 Ni1 C10 70.01(7)
C5 Ni1 C10 39.12(7)
C2 Ni1 C7 126.74(8)
C1 Ni1 C7 159.30(12)
C3 Ni1 C7 110.02(10)
C8 Ni1 C7 38.90(8)
C5 Ni1 C7 68.92(7)
C10 Ni1 C7 82.12(7)
C2 Ni1 C9 157.07(8)
C1 Ni1 C9 128.87(10)
C3 Ni1 C9 121.75(10)
C8 Ni1 C9 38.36(8)
C5 Ni1 C9 69.47(7)
C10 Ni1 C9 38.15(7)
C7 Ni1 C9 68.89(7)
C2 Ni1 C6 122.73(8)
C1 Ni1 C6 127.55(12)
C3 Ni1 C6 135.44(11)
C8 Ni1 C6 68.57(7)
C5 Ni1 C6 37.77(7)
C10 Ni1 C6 68.59(7)
C7 Ni1 C6 37.08(7)
C9 Ni1 C6 80.06(7)
C2 C1 Ni1 68.46(13)
C3 C2 C1 113.3(2)
C3 C2 C4 122.2(3)
C1 C2 C4 123.5(3)
C3 C2 Ni1 70.50(13)
C1 C2 Ni1 70.20(13)
C4 C2 Ni1 118.71(16)
C2 C3 Ni1 68.31(12)
C6 C5 C10 120.27(17)
C6 C5 C11 119.55(18)
C10 C5 C11 120.12(18)
C6 C5 Ni1 75.57(10)
C10 C5 Ni1 70.57(10)
C11 C5 Ni1 128.09(14)
C7 C6 C5 118.97(17)
C7 C6 C12 120.41(19)
C5 C6 C12 120.53(19)
C7 C6 Ni1 68.74(10)
C5 C6 Ni1 66.66(10)
C12 C6 Ni1 135.41(15)
C6 C7 C8 120.04(17)
C6 C7 C13 120.9(2)
C8 C7 C13 119.08(19)
C6 C7 Ni1 74.17(11)
C8 C7 Ni1 68.10(10)
C13 C7 Ni1 131.20(15)
C9 C8 C7 120.34(17)
C9 C8 C14 119.77(19)
C7 C8 C14 119.86(19)
C9 C8 Ni1 73.48(11)
C7 C8 Ni1 73.01(11)
C14 C8 Ni1 126.94(15)
C10 C9 C8 119.26(17)
C10 C9 C15 120.04(19)
C8 C9 C15 120.62(19)
C10 C9 Ni1 69.11(10)
C8 C9 Ni1 68.16(11)
C15 C9 Ni1 133.49(16)
C9 C10 C5 119.90(17)
C9 C10 C16 118.83(18)
C5 C10 C16 121.27(17)
C9 C10 Ni1 72.74(11)
C5 C10 Ni1 70.31(10)
C16 C10 Ni1 129.65(14)
C51 B20 C41 106.44(14)
C51 B20 C21 110.63(14)
C41 B20 C21 113.17(14)
C51 B20 C31 111.59(14)
C41 B20 C31 111.39(14)
C21 B20 C31 103.74(13)
C26 C21 C22 116.00(16)
C26 C21 B20 124.22(16)
C22 C21 B20 119.30(15)
C23 C22 C21 121.94(17)
C22 C23 C24 120.91(17)
C22 C23 C27 121.12(18)
C24 C23 C27 117.97(17)
C25 C24 C23 118.23(17)
C24 C25 C26 120.76(17)
C24 C25 C28 119.61(17)
C26 C25 C28 119.58(17)
C21 C26 C25 122.15(17)
F21 C27 F22 106.51(17)
F21 C27 F23 106.87(17)
F22 C27 F23 106.24(16)
F21 C27 C23 113.37(16)
F22 C27 C23 111.57(16)
F23 C27 C23 111.84(17)
F26 C28 F24 106.0(2)
F26 C28 F25 107.01(19)
F24 C28 F25 105.27(17)
F26 C28 C25 112.64(17)
F24 C28 C25 112.61(18)
F25 C28 C25 112.77(17)
C32 C31 C36 115.93(15)
C32 C31 B20 125.60(15)
C36 C31 B20 118.39(15)
C31 C32 C33 121.85(16)
C34 C33 C32 121.17(16)
C34 C33 C37 119.46(16)
C32 C33 C37 119.31(16)
C33 C34 C35 117.90(16)
C36 C35 C34 120.94(16)
C36 C35 C38 121.49(16)
C34 C35 C38 117.57(16)
C35 C36 C31 122.19(16)
F31 C37 F32 106.19(16)
F31 C37 F33 106.19(17)
F32 C37 F33 106.08(17)
F31 C37 C33 112.78(15)
F32 C37 C33 112.01(16)
F33 C37 C33 113.04(16)
F36 C38 F34 106.85(16)
F36 C38 F35 106.34(15)
F34 C38 F35 105.90(15)
F36 C38 C35 113.81(15)
F34 C38 C35 111.54(15)
F35 C38 C35 111.90(15)
C42 C41 C46 115.57(16)
C42 C41 B20 125.32(16)
C46 C41 B20 119.06(15)
C43 C42 C41 121.92(17)
C44 C43 C42 121.32(17)
C44 C43 C47 119.96(17)
C42 C43 C47 118.69(16)
C43 C44 C45 117.86(17)
C46 C45 C44 120.50(17)
C46 C45 C48 118.92(17)
C44 C45 C48 120.56(17)
C45 C46 C41 122.78(17)
F41 C47 F43 106.94(17)
F41 C47 F42 105.40(16)
F43 C47 F42 106.12(16)
F41 C47 C43 112.82(16)
F43 C47 C43 112.89(16)
F42 C47 C43 112.11(16)
F44 C48 F46 106.92(17)
F44 C48 F45 107.67(18)
F46 C48 F45 104.14(16)
F44 C48 C45 113.65(16)
F46 C48 C45 112.56(17)
F45 C48 C45 111.31(17)
C52 C51 C56 115.94(16)
C52 C51 B20 125.42(15)
C56 C51 B20 118.65(15)
C51 C52 C53 121.86(16)
C54 C53 C52 121.32(16)
C54 C53 C57 119.76(16)
C52 C53 C57 118.83(16)
C53 C54 C55 117.70(17)
C56 C55 C54 121.02(17)
C56 C55 C58 118.95(17)
C54 C55 C58 120.03(17)
C55 C56 C51 122.12(17)
F53 C57 F52 106.78(15)
F53 C57 F51 106.56(15)
F52 C57 F51 105.19(15)
F53 C57 C53 112.85(15)
F52 C57 C53 112.06(15)
F51 C57 C53 112.86(15)
F57 C58 F54 125.1(6)
F57 C58 F59 110.7(6)
F54 C58 F55 108.1(3)
F54 C58 F56 105.4(3)
F55 C58 F56 103.8(2)
F57 C58 F58 105.2(7)
F59 C58 F58 101.9(5)
F56 C58 F58 136.3(5)
F57 C58 C55 116.2(6)
F54 C58 C55 114.8(2)
F59 C58 C55 113.5(4)
F55 C58 C55 112.3(2)
F56 C58 C55 111.65(19)
F58 C58 C55 107.9(5)

loop_
_geom_bond_atom_site_label_1
_geom_bond_atom_site_label_2
_geom_bond_distance
Ni1 C2 1.978(2)
Ni1 C1 2.001(2)
Ni1 C3 2.007(2)
Ni1 C8 2.1205(19)
Ni1 C5 2.1392(18)
Ni1 C10 2.1426(18)
Ni1 C7 2.1857(19)
Ni1 C9 2.1901(19)
Ni1 C6 2.2563(18)
C1 C2 1.405(3)
C2 C3 1.402(4)
C2 C4 1.498(3)
C5 C6 1.427(3)
C5 C10 1.433(3)
C5 C11 1.514(3)
C6 C7 1.414(3)
C6 C12 1.516(3)
C7 C8 1.435(3)
C7 C13 1.514(3)
C8 C9 1.418(3)
C8 C14 1.520(3)
C9 C10 1.417(3)
C9 C15 1.513(3)
C10 C16 1.512(3)
B20 C51 1.644(3)
B20 C41 1.646(3)
B20 C21 1.648(3)
B20 C31 1.656(2)
C21 C26 1.400(3)
C21 C22 1.408(3)
C22 C23 1.394(3)
C23 C24 1.396(3)
C23 C27 1.500(3)
C24 C25 1.382(3)
C25 C26 1.404(3)
C25 C28 1.503(3)
C27 F21 1.343(3)
C27 F22 1.347(2)
C27 F23 1.351(2)
C28 F26 1.327(3)
C28 F24 1.339(3)
C28 F25 1.343(2)
C31 C32 1.400(2)
C31 C36 1.412(2)
C32 C33 1.406(2)
C33 C34 1.386(3)
C33 C37 1.502(2)
C34 C35 1.397(3)
C35 C36 1.392(2)
C35 C38 1.501(2)
C37 F31 1.333(2)
C37 F32 1.337(2)
C37 F33 1.341(2)
C38 F36 1.335(2)
C38 F34 1.346(2)
C38 F35 1.351(2)
C41 C42 1.402(2)
C41 C46 1.408(3)
C42 C43 1.401(3)
C43 C44 1.390(3)
C43 C47 1.507(3)
C44 C45 1.394(3)
C45 C46 1.394(3)
C45 C48 1.505(3)
C47 F41 1.341(2)
C47 F43 1.342(2)
C47 F42 1.349(2)
C48 F44 1.321(2)
C48 F46 1.342(2)
C48 F45 1.349(3)
C51 C52 1.399(2)
C51 C56 1.412(2)
C52 C53 1.403(3)
C53 C54 1.386(3)
C53 C57 1.504(2)
C54 C55 1.396(3)
C55 C56 1.392(3)
C55 C58 1.505(3)
C57 F53 1.339(2)
C57 F52 1.346(2)
C57 F51 1.350(2)
C58 F57 1.255(10)
C58 F54 1.293(3)
C58 F59 1.300(8)
C58 F55 1.336(3)
C58 F56 1.351(3)
C58 F58 1.420(10)

loop_
_geom_torsion_atom_site_label_1
_geom_torsion_atom_site_label_2
_geom_torsion_atom_site_label_3
_geom_torsion_atom_site_label_4
_geom_torsion
C3 Ni1 C1 C2 34.62(16)
C8 Ni1 C1 C2 111.5(3)
C5 Ni1 C1 C2 -133.46(15)
C10 Ni1 C1 C2 -174.10(14)
C7 Ni1 C1 C2 -63.5(3)
C9 Ni1 C1 C2 151.01(13)
C6 Ni1 C1 C2 -99.13(16)
Ni1 C1 C2 C3 -57.20(17)
Ni1 C1 C2 C4 112.0(2)
C1 Ni1 C2 C3 125.0(2)
C8 Ni1 C2 C3 -26.7(2)
C5 Ni1 C2 C3 -169.99(16)
C10 Ni1 C2 C3 135.46(19)
C7 Ni1 C2 C3 -78.20(18)
C9 Ni1 C2 C3 49.5(3)
C6 Ni1 C2 C3 -123.48(17)
C3 Ni1 C2 C1 -125.0(2)
C8 Ni1 C2 C1 -151.71(19)
C5 Ni1 C2 C1 65.0(2)
C10 Ni1 C2 C1 10.4(3)
C7 Ni1 C2 C1 156.76(18)
C9 Ni1 C2 C1 -75.6(3)
C6 Ni1 C2 C1 111.47(18)
C1 Ni1 C2 C4 -118.2(3)
C3 Ni1 C2 C4 116.8(3)
C8 Ni1 C2 C4 90.1(3)
C5 Ni1 C2 C4 -53.2(3)
C10 Ni1 C2 C4 -107.7(3)
C7 Ni1 C2 C4 38.6(3)
C9 Ni1 C2 C4 166.3(3)
C6 Ni1 C2 C4 -6.7(3)
C1 C2 C3 Ni1 57.04(17)
C4 C2 C3 Ni1 -112.3(2)
C1 Ni1 C3 C2 -34.74(16)
C8 Ni1 C3 C2 163.53(14)
C5 Ni1 C3 C2 40.7(6)
C10 Ni1 C3 C2 -124.1(2)
C7 Ni1 C3 C2 123.40(14)
C9 Ni1 C3 C2 -159.62(13)
C6 Ni1 C3 C2 90.56(17)
C2 Ni1 C5 C6 94.82(14)
C1 Ni1 C5 C6 133.11(14)
C3 Ni1 C5 C6 61.1(5)
C8 Ni1 C5 C6 -63.49(12)
C10 Ni1 C5 C6 -130.00(16)
C7 Ni1 C5 C6 -26.04(11)
C9 Ni1 C5 C6 -100.50(12)
C2 Ni1 C5 C10 -135.18(12)
C1 Ni1 C5 C10 -96.89(14)
C3 Ni1 C5 C10 -168.9(5)
C8 Ni1 C5 C10 66.51(11)
C7 Ni1 C5 C10 103.95(12)
C9 Ni1 C5 C10 29.49(10)
C6 Ni1 C5 C10 130.00(16)
C2 Ni1 C5 C11 -21.6(2)
C1 Ni1 C5 C11 16.7(2)
C3 Ni1 C5 C11 -55.4(5)
C8 Ni1 C5 C11 -179.94(19)
C10 Ni1 C5 C11 113.6(2)
C7 Ni1 C5 C11 -142.5(2)
C9 Ni1 C5 C11 143.0(2)
C6 Ni1 C5 C11 -116.4(2)
C10 C5 C6 C7 -10.4(3)
C11 C5 C6 C7 172.26(18)
Ni1 C5 C6 C7 46.36(16)
C10 C5 C6 C12 172.98(18)
C11 C5 C6 C12 -4.3(3)
Ni1 C5 C6 C12 -130.24(18)
C10 C5 C6 Ni1 -56.78(14)
C11 C5 C6 Ni1 125.91(18)
C2 Ni1 C6 C7 109.21(13)
C1 Ni1 C6 C7 160.02(14)
C3 Ni1 C6 C7 57.69(18)
C8 Ni1 C6 C7 -29.86(11)
C5 Ni1 C6 C7 -137.21(17)
C10 Ni1 C6 C7 -105.93(12)
C9 Ni1 C6 C7 -68.01(12)
C2 Ni1 C6 C5 -113.59(13)
C1 Ni1 C6 C5 -62.77(16)
C3 Ni1 C6 C5 -165.10(14)
C8 Ni1 C6 C5 107.35(12)
C10 Ni1 C6 C5 31.28(11)
C7 Ni1 C6 C5 137.21(17)
C9 Ni1 C6 C5 69.20(12)
C2 Ni1 C6 C12 -3.1(3)
C1 Ni1 C6 C12 47.7(3)
C3 Ni1 C6 C12 -54.6(3)
C8 Ni1 C6 C12 -142.1(2)
C5 Ni1 C6 C12 110.5(3)
C10 Ni1 C6 C12 141.8(2)
C7 Ni1 C6 C12 -112.3(3)
C9 Ni1 C6 C12 179.7(2)
C5 C6 C7 C8 6.8(3)
C12 C6 C7 C8 -176.60(19)
Ni1 C6 C7 C8 52.27(15)
C5 C6 C7 C13 -174.39(19)
C12 C6 C7 C13 2.2(3)
Ni1 C6 C7 C13 -128.9(2)
C5 C6 C7 Ni1 -45.48(15)
C12 C6 C7 Ni1 131.13(18)
C2 Ni1 C7 C6 -97.55(13)
C1 Ni1 C7 C6 -50.0(3)
C3 Ni1 C7 C6 -140.87(14)
C8 Ni1 C7 C6 132.44(16)
C5 Ni1 C7 C6 26.48(11)
C10 Ni1 C7 C6 64.66(11)
C9 Ni1 C7 C6 101.76(12)
C2 Ni1 C7 C8 130.01(13)
C1 Ni1 C7 C8 177.5(2)
C3 Ni1 C7 C8 86.69(14)
C5 Ni1 C7 C8 -105.96(12)
C10 Ni1 C7 C8 -67.78(11)
C9 Ni1 C7 C8 -30.68(11)
C6 Ni1 C7 C8 -132.44(16)
C2 Ni1 C7 C13 19.9(3)
C1 Ni1 C7 C13 67.4(4)
C3 Ni1 C7 C13 -23.4(3)
C8 Ni1 C7 C13 -110.1(3)
C5 Ni1 C7 C13 143.9(2)
C10 Ni1 C7 C13 -177.9(2)
C9 Ni1 C7 C13 -140.8(2)
C6 Ni1 C7 C13 117.4(3)
C6 C7 C8 C9 3.3(3)
C13 C7 C8 C9 -175.51(19)
Ni1 C7 C8 C9 58.43(16)
C6 C7 C8 C14 -178.41(19)
C13 C7 C8 C14 2.8(3)
Ni1 C7 C8 C14 -123.31(19)
C6 C7 C8 Ni1 -55.10(16)
C13 C7 C8 Ni1 126.06(19)
C2 Ni1 C8 C9 142.44(14)
C1 Ni1 C8 C9 52.9(3)
C3 Ni1 C8 C9 124.75(14)
C5 Ni1 C8 C9 -65.29(11)
C10 Ni1 C8 C9 -27.29(11)
C7 Ni1 C8 C9 -129.92(16)
C6 Ni1 C8 C9 -101.36(12)
C2 Ni1 C8 C7 -87.64(16)
C1 Ni1 C8 C7 -177.2(3)
C3 Ni1 C8 C7 -105.33(14)
C5 Ni1 C8 C7 64.62(11)
C10 Ni1 C8 C7 102.63(12)
C9 Ni1 C8 C7 129.92(16)
C6 Ni1 C8 C7 28.56(11)
C2 Ni1 C8 C14 27.3(3)
C1 Ni1 C8 C14 -62.3(4)
C3 Ni1 C8 C14 9.6(2)
C5 Ni1 C8 C14 179.6(2)
C10 Ni1 C8 C14 -142.4(2)
C7 Ni1 C8 C14 114.9(2)
C9 Ni1 C8 C14 -115.2(2)
C6 Ni1 C8 C14 143.5(2)
C7 C8 C9 C10 -9.9(3)
C14 C8 C9 C10 171.86(19)
Ni1 C8 C9 C10 48.33(16)
C7 C8 C9 C15 173.2(2)
C14 C8 C9 C15 -5.1(3)
Ni1 C8 C9 C15 -128.63(19)
C7 C8 C9 Ni1 -58.20(16)
C14 C8 C9 Ni1 123.54(19)
C2 Ni1 C9 C10 118.2(2)
C1 Ni1 C9 C10 62.92(17)
C3 Ni1 C9 C10 154.20(14)
C8 Ni1 C9 C10 -135.78(16)
C5 Ni1 C9 C10 -30.19(11)
C7 Ni1 C9 C10 -104.69(12)
C6 Ni1 C9 C10 -67.87(11)
C2 Ni1 C9 C8 -106.1(2)
C1 Ni1 C9 C8 -161.30(15)
C3 Ni1 C9 C8 -70.02(15)
C5 Ni1 C9 C8 105.59(12)
C10 Ni1 C9 C8 135.78(16)
C7 Ni1 C9 C8 31.08(11)
C6 Ni1 C9 C8 67.90(11)
C2 Ni1 C9 C15 6.0(4)
C1 Ni1 C9 C15 -49.2(3)
C3 Ni1 C9 C15 42.1(3)
C8 Ni1 C9 C15 112.1(2)
C5 Ni1 C9 C15 -142.3(2)
C10 Ni1 C9 C15 -112.1(2)
C7 Ni1 C9 C15 143.2(2)
C6 Ni1 C9 C15 -180.0(2)
C8 C9 C10 C5 6.2(3)
C15 C9 C10 C5 -176.79(19)
Ni1 C9 C10 C5 54.15(15)
C8 C9 C10 C16 -174.19(18)
C15 C9 C10 C16 2.8(3)
Ni1 C9 C10 C16 -126.28(17)
C8 C9 C10 Ni1 -47.91(16)
C15 C9 C10 Ni1 129.06(19)
C6 C5 C10 C9 3.9(3)
C11 C5 C10 C9 -178.78(18)
Ni1 C5 C10 C9 -55.30(15)
C6 C5 C10 C16 -175.64(18)
C11 C5 C10 C16 1.7(3)
Ni1 C5 C10 C16 125.14(18)
C6 C5 C10 Ni1 59.21(15)
C11 C5 C10 Ni1 -123.48(17)
C2 Ni1 C10 C9 -141.00(15)
C1 Ni1 C10 C9 -133.87(15)
C3 Ni1 C10 C9 -53.2(2)
C8 Ni1 C10 C9 27.43(11)
C5 Ni1 C10 C9 131.73(16)
C7 Ni1 C10 C9 65.64(11)
C6 Ni1 C10 C9 101.47(12)
C2 Ni1 C10 C5 87.27(17)
C1 Ni1 C10 C5 94.40(15)
C3 Ni1 C10 C5 175.1(2)
C8 Ni1 C10 C5 -104.30(12)
C7 Ni1 C10 C5 -66.09(11)
C9 Ni1 C10 C5 -131.73(16)
C6 Ni1 C10 C5 -30.26(11)
C2 Ni1 C10 C16 -27.5(3)
C1 Ni1 C10 C16 -20.4(2)
C3 Ni1 C10 C16 60.3(3)
C8 Ni1 C10 C16 140.9(2)
C5 Ni1 C10 C16 -114.8(2)
C7 Ni1 C10 C16 179.11(19)
C9 Ni1 C10 C16 113.5(2)
C6 Ni1 C10 C16 -145.1(2)
C51 B20 C21 C26 -10.8(2)
C41 B20 C21 C26 -130.15(17)
C31 B20 C21 C26 108.98(18)
C51 B20 C21 C22 177.41(15)
C41 B20 C21 C22 58.1(2)
C31 B20 C21 C22 -62.80(19)
C26 C21 C22 C23 -0.1(2)
B20 C21 C22 C23 172.38(16)
C21 C22 C23 C24 -0.8(3)
C21 C22 C23 C27 -179.76(17)
C22 C23 C24 C25 1.2(3)
C27 C23 C24 C25 -179.84(17)
C23 C24 C25 C26 -0.7(3)
C23 C24 C25 C28 -178.16(17)
C22 C21 C26 C25 0.5(2)
B20 C21 C26 C25 -171.50(16)
C24 C25 C26 C21 -0.1(3)
C28 C25 C26 C21 177.31(17)
C22 C23 C27 F21 2.4(3)
C24 C23 C27 F21 -176.63(17)
C22 C23 C27 F22 122.62(19)
C24 C23 C27 F22 -56.4(2)
C22 C23 C27 F23 -118.5(2)
C24 C23 C27 F23 62.5(2)
C24 C25 C28 F26 -149.5(2)
C26 C25 C28 F26 33.1(3)
C24 C25 C28 F24 90.7(2)
C26 C25 C28 F24 -86.7(2)
C24 C25 C28 F25 -28.2(3)
C26 C25 C28 F25 154.30(18)
C51 B20 C31 C32 -118.56(18)
C41 B20 C31 C32 0.3(2)
C21 B20 C31 C32 122.31(18)
C51 B20 C31 C36 64.7(2)
C41 B20 C31 C36 -176.53(15)
C21 B20 C31 C36 -54.47(19)
C36 C31 C32 C33 -1.4(2)
B20 C31 C32 C33 -178.25(16)
C31 C32 C33 C34 0.4(3)
C31 C32 C33 C37 -176.90(16)
C32 C33 C34 C35 0.8(3)
C37 C33 C34 C35 178.05(16)
C33 C34 C35 C36 -0.8(3)
C33 C34 C35 C38 179.45(16)
C34 C35 C36 C31 -0.2(3)
C38 C35 C36 C31 179.48(16)
C32 C31 C36 C35 1.3(2)
B20 C31 C36 C35 178.41(16)
C34 C33 C37 F31 141.23(17)
C32 C33 C37 F31 -41.4(2)
C34 C33 C37 F32 -99.0(2)
C32 C33 C37 F32 78.3(2)
C34 C33 C37 F33 20.7(3)
C32 C33 C37 F33 -161.91(17)
C36 C35 C38 F36 2.2(3)
C34 C35 C38 F36 -178.07(16)
C36 C35 C38 F34 -118.76(19)
C34 C35 C38 F34 61.0(2)
C36 C35 C38 F35 122.81(18)
C34 C35 C38 F35 -57.5(2)
C51 B20 C41 C42 -116.22(18)
C21 B20 C41 C42 5.5(2)
C31 B20 C41 C42 121.93(18)
C51 B20 C41 C46 61.34(19)
C21 B20 C41 C46 -176.94(15)
C31 B20 C41 C46 -60.5(2)
C46 C41 C42 C43 1.2(3)
B20 C41 C42 C43 178.80(16)
C41 C42 C43 C44 0.5(3)
C41 C42 C43 C47 -178.00(17)
C42 C43 C44 C45 -0.8(3)
C47 C43 C44 C45 177.69(17)
C43 C44 C45 C46 -0.6(3)
C43 C44 C45 C48 177.54(18)
C44 C45 C46 C41 2.4(3)
C48 C45 C46 C41 -175.80(17)
C42 C41 C46 C45 -2.6(3)
B20 C41 C46 C45 179.61(16)
C44 C43 C47 F41 136.42(19)
C42 C43 C47 F41 -45.1(2)
C44 C43 C47 F43 15.0(3)
C42 C43 C47 F43 -166.49(17)
C44 C43 C47 F42 -104.8(2)
C42 C43 C47 F42 73.7(2)
C46 C45 C48 F44 -177.03(18)
C44 C45 C48 F44 4.8(3)
C46 C45 C48 F46 -55.3(2)
C44 C45 C48 F46 126.51(19)
C46 C45 C48 F45 61.2(2)
C44 C45 C48 F45 -117.0(2)
C41 B20 C51 C52 -121.20(18)
C21 B20 C51 C52 115.47(18)
C31 B20 C51 C52 0.5(2)
C41 B20 C51 C56 58.62(19)
C21 B20 C51 C56 -64.7(2)
C31 B20 C51 C56 -179.66(15)
C56 C51 C52 C53 0.9(2)
B20 C51 C52 C53 -179.26(16)
C51 C52 C53 C54 0.8(3)
C51 C52 C53 C57 -175.80(16)
C52 C53 C54 C55 -1.5(3)
C57 C53 C54 C55 175.12(16)
C53 C54 C55 C56 0.4(3)
C53 C54 C55 C58 -178.82(18)
C54 C55 C56 C51 1.4(3)
C58 C55 C56 C51 -179.39(18)
C52 C51 C56 C55 -2.0(3)
B20 C51 C56 C55 178.16(16)
C54 C53 C57 F53 21.4(2)
C52 C53 C57 F53 -161.91(16)
C54 C53 C57 F52 -99.2(2)
C52 C53 C57 F52 77.5(2)
C54 C53 C57 F51 142.31(17)
C52 C53 C57 F51 -41.0(2)
C56 C55 C58 F57 14.2(9)
C54 C55 C58 F57 -166.6(8)
C56 C55 C58 F54 173.1(3)
C54 C55 C58 F54 -7.6(4)
C56 C55 C58 F59 -115.8(8)
C54 C55 C58 F59 63.4(9)
C56 C55 C58 F55 49.1(3)
C54 C55 C58 F55 -131.6(3)
C56 C55 C58 F56 -67.0(3)
C54 C55 C58 F56 112.2(3)
C56 C55 C58 F58 132.0(8)
C54 C55 C58 F58 -48.8(8)
